data_7206597
loop_
_publ_author_name
'Gao, Qian'
'Xie, Ya-Bo'
'Thorstad, Melissa'
'Sun, Ji-Hong'
'Cui, Yue'
'Zhou, Hong-Cai'

_publ_section_title
;
 Two azido-bridged copper(ii) coordination polymers with
 isonicotinate-N-oxide and picolinate-N-oxide acting as co-ligands
;
_journal_issue 22
_journal_name_full CrystEngComm
_journal_page_first 6787
_journal_paper_doi 10.1039/c0ce00914h
_journal_volume 13
_journal_year 2011
_chemical_formula_sum 'C12 H8 Cu3 N14 O6'
_chemical_formula_weight 634.94
_chemical_name_systematic
;
?
;
_space_group_IT_number 2
_symmetry_space_group_name_Hall '-P 1'
_symmetry_space_group_name_H-M 'P -1'
_atom_sites_solution_hydrogens geom
_atom_sites_solution_primary direct
_atom_sites_solution_secondary difmap
_audit_creation_method SHELXL-97
_cell_angle_alpha 116.41(3)
_cell_angle_beta 103.82(3)
_cell_angle_gamma 92.64(3)
_cell_formula_units_Z 1
_cell_length_a 5.2676(11)
_cell_length_b 10.446(2)
_cell_length_c 10.739(2)
_cell_measurement_temperature 293(2)
_cell_volume 506.0(2)
_computing_structure_refinement 'SHELXL-97 (Sheldrick, 1997)'
_computing_structure_solution 'SHELXS-97 (Sheldrick, 1990)'
_diffrn_ambient_temperature 293(2)
_diffrn_measured_fraction_theta_full 0.999
_diffrn_measured_fraction_theta_max 0.999
_diffrn_radiation_monochromator graphite
_diffrn_radiation_source 'fine-focus sealed tube'
_diffrn_radiation_type MoK\a
_diffrn_radiation_wavelength 0.71073
_diffrn_reflns_av_R_equivalents 0.0212
_diffrn_reflns_av_sigmaI/netI 0.0260
_diffrn_reflns_limit_h_max 6
_diffrn_reflns_limit_h_min -6
_diffrn_reflns_limit_k_max 13
_diffrn_reflns_limit_k_min -13
_diffrn_reflns_limit_l_max 13
_diffrn_reflns_limit_l_min -13
_diffrn_reflns_number 5370
_diffrn_reflns_theta_full 27.46
_diffrn_reflns_theta_max 27.46
_diffrn_reflns_theta_min 3.79
_exptl_absorpt_coefficient_mu 3.192
_exptl_absorpt_correction_type multi-scan
_exptl_crystal_density_diffrn 2.084
_exptl_crystal_density_method 'not measured'
_exptl_crystal_F_000 313
_exptl_crystal_size_max 0.2
_exptl_crystal_size_mid 0.2
_exptl_crystal_size_min 0.2
_refine_diff_density_max 0.322
_refine_diff_density_min -0.385
_refine_diff_density_rms 0.077
_refine_ls_extinction_method none
_refine_ls_goodness_of_fit_ref 1.160
_refine_ls_hydrogen_treatment constr
_refine_ls_matrix_type full
_refine_ls_number_parameters 160
_refine_ls_number_reflns 2307
_refine_ls_number_restraints 0
_refine_ls_restrained_S_all 1.160
_refine_ls_R_factor_all 0.0326
_refine_ls_R_factor_gt 0.0269
_refine_ls_shift/su_max 0.001
_refine_ls_shift/su_mean 0.000
_refine_ls_structure_factor_coef Fsqd
_refine_ls_weighting_details 'calc w=1/[\s^2^(Fo^2^)+(0.0324P)^2^+0.3113P] where P=(Fo^2^+2Fc^2^)/3'
_refine_ls_weighting_scheme calc
_refine_ls_wR_factor_gt 0.0728
_refine_ls_wR_factor_ref 0.0748
_reflns_number_gt 2044
_reflns_number_total 2307
_reflns_threshold_expression >2sigma(I)
_cod_data_source_file c0ce00914h.txt
_cod_data_source_block 2
_cod_depositor_comments
;
The following automatic conversions were performed:

'_exptl_absorpt_correction_type' value 'Multi-scan' changed to
'multi-scan' according to
/home/saulius/struct/CIF-dictionaries/cif_core.dic dictionary named
'cif_core.dic' version 2.4.1 from 2010-06-29.

Automatic conversion script
Id: cif_fix_values 1715 2011-07-08 13:25:40Z adriana 
;
_cod_original_cell_volume 506.00(18)
_cod_database_code 7206597

loop_
_symmetry_equiv_pos_as_xyz
'x, y, z'
'-x, -y, -z'

loop_
_atom_site_label
_atom_site_type_symbol
_atom_site_fract_x
_atom_site_fract_y
_atom_site_fract_z
_atom_site_U_iso_or_equiv
_atom_site_adp_type
_atom_site_occupancy
_atom_site_symmetry_multiplicity
_atom_site_calc_flag
_atom_site_refinement_flags
Cu1 Cu 0.51295(6) 0.19675(3) 0.59269(3) 0.02362(11) Uani 1 1 d .
Cu2 Cu 0.0000 0.0000 0.5000 0.02339(12) Uani 1 2 d S
N1 N 0.7112(4) 0.4844(2) 0.7018(2) 0.0235(4) Uani 1 1 d .
N2 N 0.1624(4) 0.1340(2) 0.4434(2) 0.0245(4) Uani 1 1 d .
N3 N 0.0536(4) 0.2182(3) 0.4083(3) 0.0318(5) Uani 1 1 d .
N4 N -0.0435(6) 0.2965(4) 0.3740(4) 0.0631(10) Uani 1 1 d .
N5 N 0.3741(4) 0.0292(2) 0.6177(2) 0.0215(4) Uani 1 1 d .
N6 N 0.4241(4) 0.0340(2) 0.7366(2) 0.0293(5) Uani 1 1 d .
N7 N 0.4729(7) 0.0350(4) 0.8456(3) 0.0587(8) Uani 1 1 d .
C1 C 0.5959(6) 0.6030(3) 0.7336(3) 0.0337(6) Uani 1 1 d .
H1A H 0.4404 0.6006 0.6690 0.040 Uiso 1 1 calc R
C2 C 0.7091(7) 0.7276(3) 0.8621(4) 0.0417(7) Uani 1 1 d .
H2A H 0.6282 0.8092 0.8855 0.050 Uiso 1 1 calc R
C3 C 0.9419(7) 0.7314(3) 0.9559(3) 0.0437(8) Uani 1 1 d .
H3A H 1.0189 0.8152 1.0432 0.052 Uiso 1 1 calc R
C4 C 1.0607(6) 0.6095(3) 0.9194(3) 0.0331(6) Uani 1 1 d .
H4A H 1.2215 0.6123 0.9807 0.040 Uiso 1 1 calc R
C5 C 0.9407(5) 0.4831(3) 0.7919(3) 0.0245(5) Uani 1 1 d .
C6 C 1.0508(5) 0.3435(3) 0.7565(3) 0.0238(5) Uani 1 1 d .
O1 O 0.5925(4) 0.3670(2) 0.5731(2) 0.0304(4) Uani 1 1 d .
O2 O 0.8834(3) 0.22455(19) 0.7006(2) 0.0262(4) Uani 1 1 d .
O3 O 1.2942(4) 0.3532(2) 0.7880(2) 0.0347(5) Uani 1 1 d .

loop_
_atom_site_aniso_label
_atom_site_aniso_U_11
_atom_site_aniso_U_22
_atom_site_aniso_U_33
_atom_site_aniso_U_23
_atom_site_aniso_U_13
_atom_site_aniso_U_12
Cu1 0.01652(16) 0.02348(17) 0.03019(19) 0.01466(14) 0.00214(12) 0.00011(12)
Cu2 0.0149(2) 0.0265(2) 0.0316(2) 0.01813(19) 0.00272(17) 0.00178(16)
N1 0.0232(11) 0.0233(10) 0.0264(11) 0.0129(9) 0.0090(9) 0.0024(8)
N2 0.0160(10) 0.0262(11) 0.0319(12) 0.0161(9) 0.0031(8) 0.0022(8)
N3 0.0220(11) 0.0421(14) 0.0449(14) 0.0310(12) 0.0115(10) 0.0069(10)
N4 0.0447(17) 0.084(2) 0.110(3) 0.080(2) 0.0340(18) 0.0328(17)
N5 0.0158(10) 0.0234(10) 0.0253(11) 0.0124(9) 0.0043(8) 0.0032(8)
N6 0.0271(12) 0.0279(12) 0.0308(13) 0.0142(10) 0.0042(10) 0.0032(9)
N7 0.074(2) 0.065(2) 0.0352(16) 0.0276(15) 0.0058(15) 0.0057(16)
C1 0.0303(14) 0.0358(15) 0.0440(17) 0.0257(13) 0.0114(12) 0.0108(12)
C2 0.0507(19) 0.0304(15) 0.0497(18) 0.0183(14) 0.0232(16) 0.0190(14)
C3 0.056(2) 0.0261(15) 0.0370(16) 0.0067(13) 0.0104(15) 0.0038(14)
C4 0.0329(15) 0.0294(14) 0.0303(14) 0.0117(12) 0.0035(12) 0.0013(11)
C5 0.0225(12) 0.0250(12) 0.0271(13) 0.0134(10) 0.0074(10) 0.0011(10)
C6 0.0209(12) 0.0247(12) 0.0226(12) 0.0085(10) 0.0064(10) 0.0032(10)
O1 0.0322(10) 0.0277(10) 0.0270(9) 0.0147(8) -0.0010(8) -0.0043(8)
O2 0.0187(8) 0.0218(9) 0.0344(10) 0.0114(8) 0.0049(7) 0.0031(7)
O3 0.0186(9) 0.0313(10) 0.0438(11) 0.0101(9) 0.0064(8) 0.0032(8)

loop_
_atom_type_symbol
_atom_type_description
_atom_type_scat_dispersion_real
_atom_type_scat_dispersion_imag
_atom_type_scat_source
C C 0.0033 0.0016 'International Tables Vol C Tables 4.2.6.8 and 6.1.1.4'
H H 0.0000 0.0000 'International Tables Vol C Tables 4.2.6.8 and 6.1.1.4'
N N 0.0061 0.0033 'International Tables Vol C Tables 4.2.6.8 and 6.1.1.4'
O O 0.0106 0.0060 'International Tables Vol C Tables 4.2.6.8 and 6.1.1.4'
Cu Cu 0.3201 1.2651 'International Tables Vol C Tables 4.2.6.8 and 6.1.1.4'

loop_
_geom_angle_atom_site_label_1
_geom_angle_atom_site_label_2
_geom_angle_atom_site_label_3
_geom_angle
_geom_angle_site_symmetry_1
_geom_angle_site_symmetry_3
O1 Cu1 O2 89.74(8) . .
O1 Cu1 N2 92.45(9) . .
O2 Cu1 N2 166.27(8) . .
O1 Cu1 N5 170.74(8) . .
O2 Cu1 N5 97.49(8) . .
N2 Cu1 N5 81.91(9) . .
O1 Cu1 Cu2 130.99(6) . .
O2 Cu1 Cu2 139.17(6) . .
N2 Cu1 Cu2 41.42(7) . .
N5 Cu1 Cu2 41.72(6) . .
N2 Cu2 N2 180.00(8) . 2_556
N2 Cu2 N5 82.36(9) . .
N2 Cu2 N5 97.64(9) 2_556 .
N2 Cu2 N5 97.64(9) . 2_556
N2 Cu2 N5 82.36(9) 2_556 2_556
N5 Cu2 N5 180.0 . 2_556
N2 Cu2 Cu1 138.63(6) . 2_556
N2 Cu2 Cu1 41.37(6) 2_556 2_556
N5 Cu2 Cu1 137.77(6) . 2_556
N5 Cu2 Cu1 42.23(6) 2_556 2_556
N2 Cu2 Cu1 41.37(6) . .
N2 Cu2 Cu1 138.63(6) 2_556 .
N5 Cu2 Cu1 42.23(6) . .
N5 Cu2 Cu1 137.77(6) 2_556 .
Cu1 Cu2 Cu1 180.0 2_556 .
C1 N1 O1 116.6(2) . .
C1 N1 C5 122.3(2) . .
O1 N1 C5 121.0(2) . .
N3 N2 Cu1 121.81(19) . .
N3 N2 Cu2 126.46(18) . .
Cu1 N2 Cu2 97.22(10) . .
N4 N3 N2 178.4(3) . .
N6 N5 Cu2 121.19(17) . .
N6 N5 Cu1 121.42(17) . .
Cu2 N5 Cu1 96.05(9) . .
N7 N6 N5 178.2(3) . .
N1 C1 C2 119.8(3) . .
N1 C1 H1A 120.1 . .
C2 C1 H1A 120.1 . .
C3 C2 C1 119.9(3) . .
C3 C2 H2A 120.1 . .
C1 C2 H2A 120.1 . .
C2 C3 C4 119.5(3) . .
C2 C3 H3A 120.3 . .
C4 C3 H3A 120.3 . .
C3 C4 C5 120.2(3) . .
C3 C4 H4A 119.9 . .
C5 C4 H4A 119.9 . .
N1 C5 C4 118.4(2) . .
N1 C5 C6 120.1(2) . .
C4 C5 C6 121.4(2) . .
O3 C6 O2 125.1(2) . .
O3 C6 C5 117.3(2) . .
O2 C6 C5 117.6(2) . .
N1 O1 Cu1 112.58(14) . .
C6 O2 Cu1 124.14(16) . .

loop_
_geom_bond_atom_site_label_1
_geom_bond_atom_site_label_2
_geom_bond_distance
_geom_bond_site_symmetry_2
Cu1 O1 1.9204(18) .
Cu1 O2 1.9500(19) .
Cu1 N2 1.987(2) .
Cu1 N5 2.016(2) .
Cu1 Cu2 2.9832(13) .
Cu2 N2 1.989(2) .
Cu2 N2 1.989(2) 2_556
Cu2 N5 1.996(2) .
Cu2 N5 1.996(2) 2_556
Cu2 Cu1 2.9832(13) 2_556
N1 C1 1.346(3) .
N1 O1 1.347(3) .
N1 C5 1.361(3) .
N2 N3 1.217(3) .
N3 N4 1.133(3) .
N5 N6 1.217(3) .
N6 N7 1.133(3) .
C1 C2 1.375(4) .
C1 H1A 0.9300 .
C2 C3 1.375(5) .
C2 H2A 0.9300 .
C3 C4 1.384(4) .
C3 H3A 0.9300 .
C4 C5 1.385(4) .
C4 H4A 0.9300 .
C5 C6 1.516(4) .
C6 O3 1.232(3) .
C6 O2 1.290(3) .

loop_
_geom_torsion_atom_site_label_1
_geom_torsion_atom_site_label_2
_geom_torsion_atom_site_label_3
_geom_torsion_atom_site_label_4
_geom_torsion
_geom_torsion_site_symmetry_1
_geom_torsion_site_symmetry_4
O1 Cu1 Cu2 N2 25.92(12) . .
O2 Cu1 Cu2 N2 -159.08(13) . .
N5 Cu1 Cu2 N2 -162.13(13) . .
O1 Cu1 Cu2 N2 -154.08(12) . 2_556
O2 Cu1 Cu2 N2 20.92(13) . 2_556
N2 Cu1 Cu2 N2 180.0 . 2_556
N5 Cu1 Cu2 N2 17.87(13) . 2_556
O1 Cu1 Cu2 N5 -171.95(12) . .
O2 Cu1 Cu2 N5 3.05(11) . .
N2 Cu1 Cu2 N5 162.13(13) . .
O1 Cu1 Cu2 N5 8.05(12) . 2_556
O2 Cu1 Cu2 N5 -176.95(11) . 2_556
N2 Cu1 Cu2 N5 -17.87(13) . 2_556
N5 Cu1 Cu2 N5 180.0 . 2_556
O1 Cu1 Cu2 Cu1 -113(100) . 2_556
O2 Cu1 Cu2 Cu1 62(100) . 2_556
N2 Cu1 Cu2 Cu1 -139(100) . 2_556
N5 Cu1 Cu2 Cu1 59(100) . 2_556
O1 Cu1 N2 N3 -19.1(2) . .
O2 Cu1 N2 N3 -118.1(3) . .
N5 Cu1 N2 N3 153.5(2) . .
Cu2 Cu1 N2 N3 141.6(3) . .
O1 Cu1 N2 Cu2 -160.72(9) . .
O2 Cu1 N2 Cu2 100.3(3) . .
N5 Cu1 N2 Cu2 11.90(8) . .
N2 Cu2 N2 N3 -116(100) 2_556 .
N5 Cu2 N2 N3 -151.0(3) . .
N5 Cu2 N2 N3 29.0(3) 2_556 .
Cu1 Cu2 N2 N3 41.0(3) 2_556 .
Cu1 Cu2 N2 N3 -139.0(3) . .
N2 Cu2 N2 Cu1 23(100) 2_556 .
N5 Cu2 N2 Cu1 -12.01(8) . .
N5 Cu2 N2 Cu1 167.99(8) 2_556 .
Cu1 Cu2 N2 Cu1 180.0 2_556 .
Cu1 N2 N3 N4 73(13) . .
Cu2 N2 N3 N4 -157(13) . .
N2 Cu2 N5 N6 144.4(2) . .
N2 Cu2 N5 N6 -35.6(2) 2_556 .
N5 Cu2 N5 N6 96(100) 2_556 .
Cu1 Cu2 N5 N6 -47.4(2) 2_556 .
Cu1 Cu2 N5 N6 132.6(2) . .
N2 Cu2 N5 Cu1 11.81(8) . .
N2 Cu2 N5 Cu1 -168.19(8) 2_556 .
N5 Cu2 N5 Cu1 -36(100) 2_556 .
Cu1 Cu2 N5 Cu1 180.0 2_556 .
O1 Cu1 N5 N6 -91.4(5) . .
O2 Cu1 N5 N6 49.6(2) . .
N2 Cu1 N5 N6 -144.3(2) . .
Cu2 Cu1 N5 N6 -132.5(2) . .
O1 Cu1 N5 Cu2 41.0(5) . .
O2 Cu1 N5 Cu2 -177.99(7) . .
N2 Cu1 N5 Cu2 -11.83(8) . .
Cu2 N5 N6 N7 111(10) . .
Cu1 N5 N6 N7 -128(10) . .
O1 N1 C1 C2 -178.9(3) . .
C5 N1 C1 C2 -0.9(4) . .
N1 C1 C2 C3 1.3(5) . .
C1 C2 C3 C4 0.3(5) . .
C2 C3 C4 C5 -2.3(5) . .
C1 N1 C5 C4 -1.1(4) . .
O1 N1 C5 C4 176.8(2) . .
C1 N1 C5 C6 175.3(2) . .
O1 N1 C5 C6 -6.8(3) . .
C3 C4 C5 N1 2.7(4) . .
C3 C4 C5 C6 -173.6(3) . .
N1 C5 C6 O3 144.5(2) . .
C4 C5 C6 O3 -39.2(4) . .
N1 C5 C6 O2 -38.0(3) . .
C4 C5 C6 O2 138.3(3) . .
C1 N1 O1 Cu1 -125.5(2) . .
C5 N1 O1 Cu1 56.5(3) . .
O2 Cu1 O1 N1 -53.96(16) . .
N2 Cu1 O1 N1 139.60(17) . .
N5 Cu1 O1 N1 87.4(5) . .
Cu2 Cu1 O1 N1 122.78(14) . .
O3 C6 O2 Cu1 -158.4(2) . .
C5 C6 O2 Cu1 24.3(3) . .
O1 Cu1 O2 C6 15.5(2) . .
N2 Cu1 O2 C6 114.8(4) . .
N5 Cu1 O2 C6 -158.7(2) . .
Cu2 Cu1 O2 C6 -160.73(16) . .
